data_7204530
loop_
_publ_author_name
'Huang, Jin'
'Wang, Xiqu'
'Jacobson, Allan J.'

_publ_section_title
;
 Hydrothermal synthesis and structures of the new open-framework uranyl
 silicates Rb4(UO2)2(Si8O20) (USH-2Rb), Rb2(UO2)(Si2O6)&#x00B7;H2O
 (USH-4Rb) and A2(UO2)(Si2O6)&#x00B7;0.5H2O (USH-5A; A = Rb, Cs)
;
_journal_issue 2
_journal_name_full 'Journal of Materials Chemistry'
_journal_page_first 191
_journal_paper_doi 10.1039/b208787c
_journal_volume 13
_journal_year 2003
_chemical_formula_moiety 'H Cs2 O8.50 Si2 U'
_chemical_formula_sum 'Cs2 H O8.5 Si2 U'
_chemical_formula_weight 697.04
_chemical_name_systematic
;
?
;
_space_group_IT_number 61
_symmetry_space_group_name_Hall '-P 2ac 2ab'
_symmetry_space_group_name_H-M 'P b c a'
_atom_sites_solution_hydrogens 'not located'
_atom_sites_solution_primary direct
_atom_sites_solution_secondary difmap
_audit_creation_method SHELXL-97
_cell_angle_alpha 90.00
_cell_angle_beta 90.00
_cell_angle_gamma 90.00
_cell_formula_units_Z 16
_cell_length_a 15.0472(8)
_cell_length_b 15.4265(8)
_cell_length_c 16.7315(9)
_cell_measurement_reflns_used 7690
_cell_measurement_temperature 293(2)
_cell_measurement_theta_max 28
_cell_measurement_theta_min 2.2
_cell_volume 3883.8(4)
_computing_cell_refinement SAINT
_computing_data_collection SMART
_computing_data_reduction SAINT
_computing_molecular_graphics 'Diamond 2.1'
_computing_structure_refinement 'SHELXL-97 (Sheldrick, 1997)'
_computing_structure_solution SHELTL
_diffrn_ambient_temperature 293(2)
_diffrn_measured_fraction_theta_full 0.939
_diffrn_measured_fraction_theta_max 0.939
_diffrn_measurement_device_type 'Siemens SMART/CCD'
_diffrn_measurement_method 'narrow frame'
_diffrn_radiation_monochromator graphite
_diffrn_radiation_source 'fine-focus sealed tube'
_diffrn_radiation_type MoK\a
_diffrn_radiation_wavelength 0.71073
_diffrn_reflns_av_R_equivalents 0.0388
_diffrn_reflns_av_sigmaI/netI 0.0325
_diffrn_reflns_limit_h_max 19
_diffrn_reflns_limit_h_min -20
_diffrn_reflns_limit_k_max 20
_diffrn_reflns_limit_k_min -20
_diffrn_reflns_limit_l_max 9
_diffrn_reflns_limit_l_min -21
_diffrn_reflns_number 22911
_diffrn_reflns_theta_full 28.48
_diffrn_reflns_theta_max 28.48
_diffrn_reflns_theta_min 2.25
_diffrn_standards_decay_% <1
_exptl_absorpt_coefficient_mu 24.371
_exptl_absorpt_correction_T_max 'Tmin/Tmax ratio 0.7111'
_exptl_absorpt_correction_T_min 'Tmin/Tmax ratio 0.7111'
_exptl_absorpt_correction_type 'multiscan, SADABS'
_exptl_absorpt_process_details 'SADABS program'
_exptl_crystal_colour yellow
_exptl_crystal_density_diffrn 4.768
_exptl_crystal_density_method 'not measured'
_exptl_crystal_description polyhedron
_exptl_crystal_F_000 4784
_exptl_crystal_size_max 0.08
_exptl_crystal_size_mid 0.08
_exptl_crystal_size_min 0.05
_refine_diff_density_max 1.989
_refine_diff_density_min -1.564
_refine_diff_density_rms 0.272
_refine_ls_extinction_coef 0.000101(9)
_refine_ls_extinction_expression Fc^*^=kFc[1+0.001xFc^2^\l^3^/sin(2\q)]^-1/4^
_refine_ls_extinction_method SHELXL
_refine_ls_goodness_of_fit_ref 1.031
_refine_ls_hydrogen_treatment mixed
_refine_ls_matrix_type full
_refine_ls_number_parameters 245
_refine_ls_number_reflns 4615
_refine_ls_number_restraints 0
_refine_ls_restrained_S_all 1.031
_refine_ls_R_factor_all 0.0514
_refine_ls_R_factor_gt 0.0291
_refine_ls_shift/su_max 0.001
_refine_ls_shift/su_mean 0.000
_refine_ls_structure_factor_coef Fsqd
_refine_ls_weighting_details 'calc w=1/[\s^2^(Fo^2^)+(0.0356P)^2^+8.0637P] where P=(Fo^2^+2Fc^2^)/3'
_refine_ls_weighting_scheme calc
_refine_ls_wR_factor_gt 0.0691
_refine_ls_wR_factor_ref 0.0738
_reflns_number_gt 3298
_reflns_number_total 4615
_reflns_threshold_expression >2sigma(I)
_cod_data_source_file b208787c.txt
_cod_data_source_block USH-5Cs
_cod_original_sg_symbol_H-M Pbca
_cod_original_formula_sum 'H Cs2 O8.50 Si2 U'
_cod_database_code 7204530

loop_
_symmetry_equiv_pos_as_xyz
'x, y, z'
'-x+1/2, -y, z+1/2'
'-x, y+1/2, -z+1/2'
'x+1/2, -y+1/2, -z'
'-x, -y, -z'
'x-1/2, y, -z-1/2'
'x, -y-1/2, z-1/2'
'-x-1/2, y-1/2, z'

loop_
_atom_site_label
_atom_site_type_symbol
_atom_site_fract_x
_atom_site_fract_y
_atom_site_fract_z
_atom_site_U_iso_or_equiv
_atom_site_adp_type
_atom_site_occupancy
_atom_site_symmetry_multiplicity
_atom_site_calc_flag
_atom_site_refinement_flags
_atom_site_disorder_assembly
_atom_site_disorder_group
Cs1 Cs 0.45724(4) 0.42133(4) 0.38156(4) 0.03086(16) Uani 1 1 d . . .
Cs2 Cs 0.57326(3) 0.23212(4) 0.24020(3) 0.02562(14) Uani 1 1 d . . .
Cs3 Cs 0.50034(3) -0.00032(3) 0.34631(3) 0.01742(12) Uani 1 1 d . . .
Cs4 Cs 0.76309(4) -0.07961(4) 0.50106(3) 0.02928(14) Uani 1 1 d . . .
U1 U 0.754159(16) -0.002403(16) 0.252475(18) 0.01013(8) Uani 1 1 d . . .
U2 U 0.504433(16) 0.195673(17) 0.499948(19) 0.00979(8) Uani 1 1 d . . .
Si1 Si 0.28555(13) -0.16036(13) 0.40759(13) 0.0094(4) Uani 1 1 d . . .
Si2 Si 0.33821(13) 0.20458(13) 0.33357(13) 0.0088(4) Uani 1 1 d . . .
Si3 Si 0.71519(13) 0.15763(13) 0.41014(13) 0.0099(4) Uani 1 1 d . . .
Si4 Si 0.66269(13) -0.20622(13) 0.33516(13) 0.0098(4) Uani 1 1 d . . .
O1 O 0.4550(3) 0.0884(3) 0.4995(3) 0.0154(12) Uani 1 1 d . . .
O2 O 0.8595(3) -0.0532(3) 0.2777(3) 0.0167(13) Uani 1 1 d . . .
O3 O 0.6478(3) 0.0478(3) 0.2270(3) 0.0160(12) Uani 1 1 d . . .
O4 O 0.6802(3) -0.1044(3) 0.3228(4) 0.0189(13) Uani 1 1 d . . .
O5 O 0.5499(4) 0.3059(3) 0.4987(3) 0.0165(12) Uani 1 1 d . . .
O6 O 0.7605(3) 0.0764(4) 0.3649(3) 0.0191(12) Uani 1 1 d . . .
O7 O 0.7422(3) -0.0800(3) 0.1406(3) 0.0173(12) Uani 1 1 d . . .
O8 O 0.4164(3) 0.2283(4) 0.6031(3) 0.0165(12) Uani 1 1 d . . .
O9 O 0.6079(3) 0.1534(3) 0.4104(3) 0.0139(12) Uani 1 1 d . . .
O10 O 0.7541(3) 0.1594(4) 0.5013(3) 0.0158(12) Uani 1 1 d . . .
O11 O 0.8234(3) 0.1027(3) 0.1815(3) 0.0161(12) Uani 1 1 d . . .
O12 O 0.7551(3) -0.2476(3) 0.6335(3) 0.0147(12) Uani 1 1 d . . .
O13 O 0.7552(3) -0.2524(3) 0.3658(4) 0.0169(12) Uani 1 1 d . . .
O14 O 0.6077(3) 0.1567(3) 0.5907(3) 0.0131(12) Uani 1 1 d . . .
O15 O 0.4179(3) 0.2264(4) 0.3955(3) 0.0168(12) Uani 1 1 d . . .
O16 O 0.3671(4) 0.2528(3) 0.2500(3) 0.0190(13) Uani 1 1 d . . .
OW1 O 0.5689(5) 0.5690(5) 0.4230(6) 0.065(3) Uani 1 1 d . . .

loop_
_atom_site_aniso_label
_atom_site_aniso_U_11
_atom_site_aniso_U_22
_atom_site_aniso_U_33
_atom_site_aniso_U_23
_atom_site_aniso_U_13
_atom_site_aniso_U_12
Cs1 0.0233(3) 0.0240(3) 0.0453(4) 0.0119(3) -0.0111(3) -0.0030(2)
Cs2 0.0190(3) 0.0332(3) 0.0246(3) 0.0133(3) 0.0041(2) 0.0055(2)
Cs3 0.0171(2) 0.0193(2) 0.0158(3) -0.0006(2) 0.0003(2) -0.00142(18)
Cs4 0.0353(3) 0.0317(3) 0.0208(3) 0.0013(3) 0.0002(3) -0.0028(2)
U1 0.01110(14) 0.00953(14) 0.00976(15) -0.00046(11) 0.00070(11) 0.00084(10)
U2 0.00896(13) 0.01248(14) 0.00793(14) 0.00014(13) -0.00053(11) -0.00082(10)
Si1 0.0081(9) 0.0126(10) 0.0076(11) 0.0010(9) -0.0012(8) -0.0008(8)
Si2 0.0090(10) 0.0089(9) 0.0084(11) -0.0007(8) -0.0010(8) 0.0014(8)
Si3 0.0092(9) 0.0118(10) 0.0085(11) 0.0005(9) 0.0013(8) 0.0002(8)
Si4 0.0100(10) 0.0117(10) 0.0076(11) -0.0007(8) 0.0000(8) 0.0009(8)
O1 0.016(3) 0.013(3) 0.017(3) -0.001(2) -0.001(2) 0.000(2)
O2 0.015(3) 0.017(3) 0.018(3) 0.000(2) -0.004(2) 0.007(2)
O3 0.018(3) 0.011(3) 0.018(3) -0.003(2) 0.000(2) 0.004(2)
O4 0.018(3) 0.015(3) 0.024(4) -0.002(3) 0.000(3) -0.002(2)
O5 0.021(3) 0.014(3) 0.014(3) 0.007(2) 0.001(2) -0.004(2)
O6 0.016(3) 0.023(3) 0.018(3) -0.006(3) 0.000(2) 0.003(2)
O7 0.018(3) 0.015(3) 0.019(3) -0.008(3) 0.002(2) 0.004(2)
O8 0.012(3) 0.022(3) 0.016(3) -0.004(3) 0.003(2) 0.001(2)
O9 0.012(2) 0.016(3) 0.013(3) -0.004(2) 0.000(2) -0.001(2)
O10 0.015(3) 0.022(3) 0.010(3) 0.000(3) 0.002(2) 0.000(2)
O11 0.019(3) 0.015(3) 0.014(3) 0.003(2) 0.004(2) 0.000(2)
O12 0.012(3) 0.014(3) 0.018(3) -0.005(2) 0.003(2) 0.004(2)
O13 0.015(3) 0.018(3) 0.017(3) 0.005(2) -0.002(3) 0.001(2)
O14 0.009(2) 0.017(3) 0.013(3) 0.004(2) -0.002(2) 0.001(2)
O15 0.017(3) 0.023(3) 0.011(3) -0.002(3) -0.006(2) -0.002(2)
O16 0.018(3) 0.026(3) 0.012(3) 0.006(2) -0.007(3) -0.001(2)
OW1 0.038(4) 0.042(4) 0.114(8) -0.046(5) 0.033(5) -0.014(4)

loop_
_atom_type_symbol
_atom_type_description
_atom_type_scat_dispersion_real
_atom_type_scat_dispersion_imag
_atom_type_scat_source
O O 0.0106 0.0060 'International Tables Vol C Tables 4.2.6.8 and 6.1.1.4'
Si Si 0.0817 0.0704 'International Tables Vol C Tables 4.2.6.8 and 6.1.1.4'
Cs Cs -0.3680 2.1192 'International Tables Vol C Tables 4.2.6.8 and 6.1.1.4'
U U -9.6767 9.6646 'International Tables Vol C Tables 4.2.6.8 and 6.1.1.4'
H H 0.0000 0.0000 'International Tables Vol C Tables 4.2.6.8 and 6.1.1.4'

loop_
_geom_angle_atom_site_label_1
_geom_angle_atom_site_label_2
_geom_angle_atom_site_label_3
_geom_angle
_geom_angle_site_symmetry_1
_geom_angle_site_symmetry_3
_geom_angle_publ_flag
OW1 Cs1 O5 92.3(2) . . ?
OW1 Cs1 O7 127.35(18) . 3_655 ?
O5 Cs1 O7 122.59(14) . 3_655 ?
OW1 Cs1 O15 149.1(2) . . ?
O5 Cs1 O15 57.19(14) . . ?
O7 Cs1 O15 79.13(14) 3_655 . ?
OW1 Cs1 O3 86.7(2) . 3_655 ?
O5 Cs1 O3 174.91(15) . 3_655 ?
O7 Cs1 O3 54.99(13) 3_655 3_655 ?
O15 Cs1 O3 124.19(13) . 3_655 ?
OW1 Cs1 O2 63.16(17) . 8_765 ?
O5 Cs1 O2 91.52(14) . 8_765 ?
O7 Cs1 O2 140.31(14) 3_655 8_765 ?
O15 Cs1 O2 108.59(13) . 8_765 ?
O3 Cs1 O2 92.46(14) 3_655 8_765 ?
OW1 Cs1 OW1 78.3(2) . 5_666 ?
O5 Cs1 OW1 55.44(17) . 5_666 ?
O7 Cs1 OW1 90.21(16) 3_655 5_666 ?
O15 Cs1 OW1 86.91(16) . 5_666 ?
O3 Cs1 OW1 119.49(17) 3_655 5_666 ?
O2 Cs1 OW1 128.29(16) 8_765 5_666 ?
OW1 Cs1 O16 155.6(2) . . ?
O5 Cs1 O16 98.27(13) . . ?
O7 Cs1 O16 63.53(14) 3_655 . ?
O15 Cs1 O16 44.00(13) . . ?
O3 Cs1 O16 84.58(12) 3_655 . ?
O2 Cs1 O16 94.46(13) 8_765 . ?
OW1 Cs1 O16 125.70(15) 5_666 . ?
OW1 Cs1 Si2 171.78(17) . . ?
O5 Cs1 Si2 80.67(11) . . ?
O7 Cs1 Si2 60.67(10) 3_655 . ?
O15 Cs1 Si2 23.51(10) . . ?
O3 Cs1 Si2 100.70(10) 3_655 . ?
O2 Cs1 Si2 112.43(10) 8_765 . ?
OW1 Cs1 Si2 100.92(12) 5_666 . ?
O16 Cs1 Si2 24.95(9) . . ?
OW1 Cs1 Si1 140.18(14) . 8_665 ?
O5 Cs1 Si1 99.88(11) . 8_665 ?
O7 Cs1 Si1 22.96(10) 3_655 8_665 ?
O15 Cs1 Si1 59.57(10) . 8_665 ?
O3 Cs1 Si1 77.90(10) 3_655 8_665 ?
O2 Cs1 Si1 152.51(10) 8_765 8_665 ?
OW1 Cs1 Si1 77.98(13) 5_666 8_665 ?
O16 Cs1 Si1 59.33(9) . 8_665 ?
Si2 Cs1 Si1 46.35(4) . 8_665 ?
OW1 Cs1 Cs3 84.26(19) . 3_655 ?
O5 Cs1 Cs3 136.11(11) . 3_655 ?
O7 Cs1 Cs3 92.47(10) 3_655 3_655 ?
O15 Cs1 Cs3 113.18(10) . 3_655 ?
O3 Cs1 Cs3 48.76(10) 3_655 3_655 ?
O2 Cs1 Cs3 48.22(10) 8_765 3_655 ?
OW1 Cs1 Cs3 159.88(13) 5_666 3_655 ?
O16 Cs1 Cs3 72.82(8) . 3_655 ?
Si2 Cs1 Cs3 97.77(4) . 3_655 ?
Si1 Cs1 Cs3 110.50(3) 8_665 3_655 ?
OW1 Cs1 U1 110.86(18) . 3_655 ?
O5 Cs1 U1 153.89(10) . 3_655 ?
O7 Cs1 U1 32.64(10) 3_655 3_655 ?
O15 Cs1 U1 100.03(9) . 3_655 ?
O3 Cs1 U1 25.24(9) 3_655 3_655 ?
O2 Cs1 U1 109.30(10) 8_765 3_655 ?
OW1 Cs1 U1 116.15(14) 5_666 3_655 ?
O16 Cs1 U1 65.45(8) . 3_655 ?
Si2 Cs1 U1 76.93(3) . 3_655 ?
Si1 Cs1 U1 54.59(3) 8_665 3_655 ?
Cs3 Cs1 U1 61.169(12) 3_655 3_655 ?
O3 Cs2 O14 113.39(14) . 7_565 ?
O3 Cs2 O16 117.52(13) . . ?
O14 Cs2 O16 98.81(13) 7_565 . ?
O3 Cs2 O9 69.23(14) . . ?
O14 Cs2 O9 157.67(13) 7_565 . ?
O16 Cs2 O9 99.04(13) . . ?
O3 Cs2 O12 74.29(13) . 2_654 ?
O14 Cs2 O12 50.10(13) 7_565 2_654 ?
O16 Cs2 O12 146.80(14) . 2_654 ?
O9 Cs2 O12 114.03(13) . 2_654 ?
O3 Cs2 O13 80.13(13) . 8_765 ?
O14 Cs2 O13 109.96(13) 7_565 8_765 ?
O16 Cs2 O13 136.74(14) . 8_765 ?
O9 Cs2 O13 47.79(13) . 8_765 ?
O12 Cs2 O13 73.55(14) 2_654 8_765 ?
O3 Cs2 O8 112.21(14) . 7_565 ?
O14 Cs2 O8 57.34(12) 7_565 7_565 ?
O16 Cs2 O8 46.90(13) . 7_565 ?
O9 Cs2 O8 144.02(13) . 7_565 ?
O12 Cs2 O8 100.14(13) 2_654 7_565 ?
O13 Cs2 O8 164.55(13) 8_765 7_565 ?
O3 Cs2 O15 105.95(14) . . ?
O14 Cs2 O15 136.97(13) 7_565 . ?
O16 Cs2 O15 45.53(13) . . ?
O9 Cs2 O15 55.06(12) . . ?
O12 Cs2 O15 166.34(13) 2_654 . ?
O13 Cs2 O15 92.94(12) 8_765 . ?
O8 Cs2 O15 92.43(12) 7_565 . ?
O3 Cs2 O2 141.32(13) . 8_765 ?
O14 Cs2 O2 64.65(13) 7_565 8_765 ?
O16 Cs2 O2 100.38(12) . 8_765 ?
O9 Cs2 O2 98.90(13) . 8_765 ?
O12 Cs2 O2 78.11(12) 2_654 8_765 ?
O13 Cs2 O2 66.29(12) 8_765 8_765 ?
O8 Cs2 O2 98.82(13) 7_565 8_765 ?
O15 Cs2 O2 94.79(12) . 8_765 ?
O3 Cs2 Si1 99.18(11) . 3_655 ?
O14 Cs2 Si1 25.81(9) 7_565 3_655 ?
O16 Cs2 Si1 124.48(10) . 3_655 ?
O9 Cs2 Si1 133.80(9) . 3_655 ?
O12 Cs2 Si1 26.61(9) 2_654 3_655 ?
O13 Cs2 Si1 86.77(10) 8_765 3_655 ?
O8 Cs2 Si1 82.17(9) 7_565 3_655 ?
O15 Cs2 Si1 154.45(10) . 3_655 ?
O2 Cs2 Si1 61.76(9) 8_765 3_655 ?
O3 Cs2 Si3 63.91(11) . . ?
O14 Cs2 Si3 133.91(9) 7_565 . ?
O16 Cs2 Si3 124.00(11) . . ?
O9 Cs2 Si3 25.31(9) . . ?
O12 Cs2 Si3 89.19(10) 2_654 . ?
O13 Cs2 Si3 25.97(9) 8_765 . ?
O8 Cs2 Si3 168.63(9) 7_565 . ?
O15 Cs2 Si3 78.98(9) . . ?
O2 Cs2 Si3 89.39(10) 8_765 . ?
Si1 Cs2 Si3 108.77(4) 3_655 . ?
O3 Cs2 Si4 122.56(10) . 3_655 ?
O14 Cs2 Si4 75.75(9) 7_565 3_655 ?
O16 Cs2 Si4 23.70(10) . 3_655 ?
O9 Cs2 Si4 122.74(9) . 3_655 ?
O12 Cs2 Si4 123.16(10) 2_654 3_655 ?
O13 Cs2 Si4 153.33(10) 8_765 3_655 ?
O8 Cs2 Si4 24.32(9) 7_565 3_655 ?
O15 Cs2 Si4 68.68(9) . 3_655 ?
O2 Cs2 Si4 95.18(9) 8_765 3_655 ?
Si1 Cs2 Si4 101.56(5) 3_655 3_655 ?
Si3 Cs2 Si4 147.59(5) . 3_655 ?
O1 Cs3 O1 61.24(17) . 5_656 ?
O1 Cs3 O9 57.70(14) . . ?
O1 Cs3 O9 86.04(14) 5_656 . ?
O1 Cs3 O3 127.72(14) . . ?
O1 Cs3 O3 120.46(14) 5_656 . ?
O9 Cs3 O3 70.08(14) . . ?
O1 Cs3 O2 122.92(14) . 6_556 ?
O1 Cs3 O2 128.02(14) 5_656 6_556 ?
O9 Cs3 O2 143.62(14) . 6_556 ?
O3 Cs3 O2 97.09(15) . 6_556 ?
O1 Cs3 O14 86.84(14) . 5_656 ?
O1 Cs3 O14 58.04(14) 5_656 5_656 ?
O9 Cs3 O14 139.62(15) . 5_656 ?
O3 Cs3 O14 142.02(13) . 5_656 ?
O2 Cs3 O14 70.17(14) 6_556 5_656 ?
O1 Cs3 O11 72.59(14) . 6_556 ?
O1 Cs3 O11 123.27(14) 5_656 6_556 ?
O9 Cs3 O11 96.22(13) . 6_556 ?
O3 Cs3 O11 113.23(14) . 6_556 ?
O2 Cs3 O11 56.59(13) 6_556 6_556 ?
O14 Cs3 O11 89.96(13) 5_656 6_556 ?
O1 Cs3 O4 122.25(15) . . ?
O1 Cs3 O4 71.65(15) 5_656 . ?
O9 Cs3 O4 89.10(13) . . ?
O3 Cs3 O4 54.96(14) . . ?
O2 Cs3 O4 111.72(14) 6_556 . ?
O14 Cs3 O4 95.51(13) 5_656 . ?
O11 Cs3 O4 164.36(15) 6_556 . ?
O1 Cs3 O15 46.98(13) . . ?
O1 Cs3 O15 107.72(13) 5_656 . ?
O9 Cs3 O15 52.03(12) . . ?
O3 Cs3 O15 98.86(12) . . ?
O2 Cs3 O15 99.51(12) 6_556 . ?
O14 Cs3 O15 118.18(12) 5_656 . ?
O11 Cs3 O15 44.65(12) 6_556 . ?
O4 Cs3 O15 140.46(12) . . ?
O1 Cs3 U2 77.70(10) . 5_656 ?
O1 Cs3 U2 25.73(10) 5_656 5_656 ?
O9 Cs3 U2 111.77(10) . 5_656 ?
O3 Cs3 U2 128.15(9) . 5_656 ?
O2 Cs3 U2 102.92(10) 6_556 5_656 ?
O14 Cs3 U2 34.57(9) 5_656 5_656 ?
O11 Cs3 U2 117.79(10) 6_556 5_656 ?
O4 Cs3 U2 73.19(10) . 5_656 ?
O15 Cs3 U2 123.60(8) . 5_656 ?
O1 Cs3 U2 25.59(10) . . ?
O1 Cs3 U2 77.52(10) 5_656 . ?
O9 Cs3 U2 34.50(9) . . ?
O3 Cs3 U2 103.03(10) . . ?
O2 Cs3 U2 130.51(9) 6_556 . ?
O14 Cs3 U2 112.43(10) 5_656 . ?
O11 Cs3 U2 73.92(10) 6_556 . ?
O4 Cs3 U2 116.91(10) . . ?
O15 Cs3 U2 33.27(8) . . ?
U2 Cs3 U2 99.160(13) 5_656 . ?
O1 Cs3 Si2 62.87(10) . . ?
O1 Cs3 Si2 122.81(11) 5_656 . ?
O9 Cs3 Si2 74.30(10) . . ?
O3 Cs3 Si2 102.41(10) . . ?
O2 Cs3 Si2 75.72(10) 6_556 . ?
O14 Cs3 Si2 108.29(9) 5_656 . ?
O11 Cs3 Si2 22.08(10) 6_556 . ?
O4 Cs3 Si2 156.11(10) . . ?
O15 Cs3 Si2 23.80(8) . . ?
U2 Cs3 Si2 128.66(3) 5_656 . ?
U2 Cs3 Si2 56.07(3) . . ?
O4 Cs4 O1 67.02(13) . 5_656 ?
O4 Cs4 O11 132.30(13) . 2_655 ?
O1 Cs4 O11 66.74(13) 5_656 2_655 ?
O4 Cs4 O6 56.72(13) . . ?
O1 Cs4 O6 90.94(13) 5_656 . ?
O11 Cs4 O6 134.52(13) 2_655 . ?
O4 Cs4 O5 104.55(13) . 8_755 ?
O1 Cs4 O5 145.53(13) 5_656 8_755 ?
O11 Cs4 O5 106.67(13) 2_655 8_755 ?
O6 Cs4 O5 112.81(13) . 8_755 ?
O4 Cs4 O7 134.95(13) . 2_655 ?
O1 Cs4 O7 90.50(12) 5_656 2_655 ?
O11 Cs4 O7 56.01(13) 2_655 2_655 ?
O6 Cs4 O7 86.88(13) . 2_655 ?
O5 Cs4 O7 114.42(13) 8_755 2_655 ?
O4 Cs4 O12 119.49(13) . . ?
O1 Cs4 O12 86.29(12) 5_656 . ?
O11 Cs4 O12 46.48(12) 2_655 . ?
O6 Cs4 O12 176.05(13) . . ?
O5 Cs4 O12 68.53(12) 8_755 . ?
O7 Cs4 O12 95.94(12) 2_655 . ?
O4 Cs4 O13 45.94(13) . . ?
O1 Cs4 O13 86.14(12) 5_656 . ?
O11 Cs4 O13 119.69(13) 2_655 . ?
O6 Cs4 O13 96.20(13) . . ?
O5 Cs4 O13 67.44(12) 8_755 . ?
O7 Cs4 O13 175.47(13) 2_655 . ?
O12 Cs4 O13 80.82(13) . . ?
O4 Cs4 OW1 90.66(16) . 8_755 ?
O1 Cs4 OW1 135.74(15) 5_656 8_755 ?
O11 Cs4 OW1 131.76(16) 2_655 8_755 ?
O6 Cs4 OW1 46.12(15) . 8_755 ?
O5 Cs4 OW1 75.11(14) 8_755 8_755 ?
O7 Cs4 OW1 78.85(15) 2_655 8_755 ?
O12 Cs4 OW1 137.14(15) . 8_755 ?
O13 Cs4 OW1 105.68(15) . 8_755 ?
O4 Cs4 O10 95.98(12) . . ?
O1 Cs4 O10 90.26(12) 5_656 . ?
O11 Cs4 O10 95.30(12) 2_655 . ?
O6 Cs4 O10 43.49(12) . . ?
O5 Cs4 O10 124.20(12) 8_755 . ?
O7 Cs4 O10 43.41(12) 2_655 . ?
O12 Cs4 O10 139.22(12) . . ?
O13 Cs4 O10 139.51(12) . . ?
OW1 Cs4 O10 53.04(13) 8_755 . ?
O4 Cs4 Si2 117.77(10) . 5_656 ?
O1 Cs4 Si2 64.49(10) 5_656 5_656 ?
O11 Cs4 Si2 25.74(9) 2_655 5_656 ?
O6 Cs4 Si2 152.56(9) . 5_656 ?
O5 Cs4 Si2 94.63(10) 8_755 5_656 ?
O7 Cs4 Si2 81.61(9) 2_655 5_656 ?
O12 Cs4 Si2 26.38(8) . 5_656 ?
O13 Cs4 Si2 94.18(9) . 5_656 ?
OW1 Cs4 Si2 151.51(14) 8_755 5_656 ?
O10 Cs4 Si2 120.32(9) . 5_656 ?
O4 Cs4 Si4 25.56(10) . . ?
O1 Cs4 Si4 64.53(10) 5_656 . ?
O11 Cs4 Si4 117.74(10) 2_655 . ?
O6 Cs4 Si4 82.16(10) . . ?
O5 Cs4 Si4 93.22(10) 8_755 . ?
O7 Cs4 Si4 152.36(9) 2_655 . ?
O12 Cs4 Si4 94.10(10) . . ?
O13 Cs4 Si4 26.14(9) . . ?
OW1 Cs4 Si4 110.14(14) 8_755 . ?
O10 Cs4 Si4 120.74(9) . . ?
Si2 Cs4 Si4 96.74(5) 5_656 . ?
O2 U1 O3 179.5(2) . . ?
O2 U1 O7 91.9(2) . . ?
O3 U1 O7 87.8(2) . . ?
O2 U1 O6 90.1(2) . . ?
O3 U1 O6 90.2(2) . . ?
O7 U1 O6 177.80(17) . . ?
O2 U1 O4 90.5(2) . . ?
O3 U1 O4 89.1(2) . . ?
O7 U1 O4 91.3(2) . . ?
O6 U1 O4 87.8(2) . . ?
O2 U1 O11 91.7(2) . . ?
O3 U1 O11 88.7(2) . . ?
O7 U1 O11 88.9(2) . . ?
O6 U1 O11 91.9(2) . . ?
O4 U1 O11 177.82(18) . . ?
O2 U1 Cs3 45.72(17) . 6_656 ?
O3 U1 Cs3 134.52(17) . 6_656 ?
O7 U1 Cs3 74.70(13) . 6_656 ?
O6 U1 Cs3 107.37(13) . 6_656 ?
O4 U1 Cs3 131.90(13) . 6_656 ?
O11 U1 Cs3 50.23(13) . 6_656 ?
O2 U1 Cs1 133.27(16) . 3_645 ?
O3 U1 Cs1 46.29(16) . 3_645 ?
O7 U1 Cs1 47.01(13) . 3_645 ?
O6 U1 Cs1 130.79(13) . 3_645 ?
O4 U1 Cs1 72.56(14) . 3_645 ?
O11 U1 Cs1 106.12(14) . 3_645 ?
Cs3 U1 Cs1 119.470(14) 6_656 3_645 ?
O2 U1 Cs3 136.18(17) . . ?
O3 U1 Cs3 43.58(17) . . ?
O7 U1 Cs3 104.38(13) . . ?
O6 U1 Cs3 73.52(13) . . ?
O4 U1 Cs3 49.57(13) . . ?
O11 U1 Cs3 128.28(13) . . ?
Cs3 U1 Cs3 178.077(12) 6_656 . ?
Cs1 U1 Cs3 59.228(13) 3_645 . ?
O2 U1 Cs4 68.36(18) . . ?
O3 U1 Cs4 111.57(18) . . ?
O7 U1 Cs4 131.41(14) . . ?
O6 U1 Cs4 48.81(14) . . ?
O4 U1 Cs4 47.37(15) . . ?
O11 U1 Cs4 133.40(14) . . ?
Cs3 U1 Cs4 111.430(13) 6_656 . ?
Cs1 U1 Cs4 118.337(14) 3_645 . ?
Cs3 U1 Cs4 70.459(12) . . ?
O2 U1 Cs4 113.41(18) . 2_654 ?
O3 U1 Cs4 66.66(18) . 2_654 ?
O7 U1 Cs4 49.24(14) . 2_654 ?
O6 U1 Cs4 130.46(14) . 2_654 ?
O4 U1 Cs4 132.03(15) . 2_654 ?
O11 U1 Cs4 47.12(14) . 2_654 ?
Cs3 U1 Cs4 70.249(12) 6_656 2_654 ?
Cs1 U1 Cs4 60.645(13) 3_645 2_654 ?
Cs3 U1 Cs4 107.859(12) . 2_654 ?
Cs4 U1 Cs4 178.227(7) . 2_654 ?
O2 U1 Cs2 151.45(16) . . ?
O3 U1 Cs2 29.03(16) . . ?
O7 U1 Cs2 110.00(13) . . ?
O6 U1 Cs2 68.35(14) . . ?
O4 U1 Cs2 106.49(13) . . ?
O11 U1 Cs2 71.39(13) . . ?
Cs3 U1 Cs2 121.580(12) 6_656 . ?
Cs1 U1 Cs2 74.699(12) 3_645 . ?
Cs3 U1 Cs2 57.013(10) . . ?
Cs4 U1 Cs2 106.370(12) . . ?
Cs4 U1 Cs2 72.046(12) 2_654 . ?
O1 U2 O5 177.6(2) . . ?
O1 U2 O15 87.2(2) . . ?
O5 U2 O15 90.7(2) . . ?
O1 U2 O8 88.0(2) . . ?
O5 U2 O8 91.2(2) . . ?
O15 U2 O8 102.2(2) . . ?
O1 U2 O14 92.4(2) . . ?
O5 U2 O14 89.9(2) . . ?
O15 U2 O14 170.72(19) . . ?
O8 U2 O14 87.06(19) . . ?
O1 U2 O9 90.9(2) . . ?
O5 U2 O9 90.2(2) . . ?
O15 U2 O9 86.79(19) . . ?
O8 U2 O9 170.89(19) . . ?
O14 U2 O9 83.95(19) . . ?
O1 U2 Cs3 45.69(17) . 5_656 ?
O5 U2 Cs3 136.02(17) . 5_656 ?
O15 U2 Cs3 131.28(14) . 5_656 ?
O8 U2 Cs3 70.07(14) . 5_656 ?
O14 U2 Cs3 51.14(13) . 5_656 ?
O9 U2 Cs3 102.92(13) . 5_656 ?
O1 U2 Cs3 45.27(17) . . ?
O5 U2 Cs3 134.85(17) . . ?
O15 U2 Cs3 69.22(14) . . ?
O8 U2 Cs3 131.53(14) . . ?
O14 U2 Cs3 104.12(13) . . ?
O9 U2 Cs3 50.26(13) . . ?
Cs3 U2 Cs3 80.840(14) 5_656 . ?
O1 U2 Cs1 135.00(17) . . ?
O5 U2 Cs1 42.76(17) . . ?
O15 U2 Cs1 48.29(14) . . ?
O8 U2 Cs1 94.58(14) . . ?
O14 U2 Cs1 132.57(13) . . ?
O9 U2 Cs1 92.55(13) . . ?
Cs3 U2 Cs1 164.524(14) 5_656 . ?
Cs3 U2 Cs1 109.502(15) . . ?
O1 U2 Cs2 109.81(17) . 7_566 ?
O5 U2 Cs2 71.35(17) . 7_566 ?
O15 U2 Cs2 144.94(14) . 7_566 ?
O8 U2 Cs2 50.35(13) . 7_566 ?
O14 U2 Cs2 43.36(13) . 7_566 ?
O9 U2 Cs2 121.97(13) . 7_566 ?
Cs3 U2 Cs2 66.067(12) 5_656 7_566 ?
Cs3 U2 Cs2 143.795(13) . 7_566 ?
Cs1 U2 Cs2 106.005(14) . 7_566 ?
O1 U2 Cs4 41.82(16) . 5_656 ?
O5 U2 Cs4 135.88(17) . 5_656 ?
O15 U2 Cs4 63.26(14) . 5_656 ?
O8 U2 Cs4 63.41(13) . 5_656 ?
O14 U2 Cs4 121.61(13) . 5_656 ?
O9 U2 Cs4 120.68(13) . 5_656 ?
Cs3 U2 Cs4 71.149(11) 5_656 5_656 ?
Cs3 U2 Cs4 70.958(11) . 5_656 ?
Cs1 U2 Cs4 100.744(12) . 5_656 ?
Cs2 U2 Cs4 109.212(12) 7_566 5_656 ?
O1 U2 Cs2 101.79(17) . . ?
O5 U2 Cs2 77.73(17) . . ?
O15 U2 Cs2 49.56(14) . . ?
O8 U2 Cs2 148.66(14) . . ?
O14 U2 Cs2 121.66(13) . . ?
O9 U2 Cs2 40.25(13) . . ?
Cs3 U2 Cs2 136.521(13) 5_656 . ?
Cs3 U2 Cs2 58.239(12) . . ?
Cs1 U2 Cs2 57.541(13) . . ?
Cs2 U2 Cs2 144.578(12) 7_566 . ?
Cs4 U2 Cs2 104.904(12) 5_656 . ?
O14 Si1 O7 112.7(3) 5_656 6_556 ?
O14 Si1 O10 110.3(3) 5_656 5_656 ?
O7 Si1 O10 108.1(3) 6_556 5_656 ?
O14 Si1 O12 108.5(3) 5_656 4_446 ?
O7 Si1 O12 110.0(3) 6_556 4_446 ?
O10 Si1 O12 107.2(3) 5_656 4_446 ?
O14 Si1 Cs2 56.4(2) 5_656 3_645 ?
O7 Si1 Cs2 104.2(2) 6_556 3_645 ?
O10 Si1 Cs2 147.7(2) 5_656 3_645 ?
O12 Si1 Cs2 59.16(19) 4_446 3_645 ?
O14 Si1 Cs1 158.3(2) 5_656 8_655 ?
O7 Si1 Cs1 46.85(19) 6_556 8_655 ?
O10 Si1 Cs1 76.06(19) 5_656 8_655 ?
O12 Si1 Cs1 88.34(18) 4_446 8_655 ?
Cs2 Si1 Cs1 128.09(6) 3_645 8_655 ?
O14 Si1 Cs4 98.1(2) 5_656 5_656 ?
O7 Si1 Cs4 54.4(2) 6_556 5_656 ?
O10 Si1 Cs4 65.0(2) 5_656 5_656 ?
O12 Si1 Cs4 153.22(18) 4_446 5_656 ?
Cs2 Si1 Cs4 140.40(6) 3_645 5_656 ?
Cs1 Si1 Cs4 65.07(3) 8_655 5_656 ?
O14 Si1 Cs3 38.16(19) 5_656 . ?
O7 Si1 Cs3 74.82(19) 6_556 . ?
O10 Si1 Cs3 120.2(2) 5_656 . ?
O12 Si1 Cs3 128.4(2) 4_446 . ?
Cs2 Si1 Cs3 69.76(4) 3_645 . ?
Cs1 Si1 Cs3 120.38(5) 8_655 . ?
Cs4 Si1 Cs3 72.25(4) 5_656 . ?
O14 Si1 Cs4 96.0(2) 5_656 4_446 ?
O7 Si1 Cs4 149.3(2) 6_556 4_446 ?
O10 Si1 Cs4 69.5(2) 5_656 4_446 ?
O12 Si1 Cs4 47.3(2) 4_446 4_446 ?
Cs2 Si1 Cs4 82.13(4) 3_645 4_446 ?
Cs1 Si1 Cs4 105.54(5) 8_655 4_446 ?
Cs4 Si1 Cs4 134.40(5) 5_656 4_446 ?
Cs3 Si1 Cs4 134.07(5) . 4_446 ?
O11 Si2 O15 113.9(3) 6_556 . ?
O11 Si2 O16 110.3(3) 6_556 . ?
O15 Si2 O16 104.7(3) . . ?
O11 Si2 O12 109.1(3) 6_556 5_656 ?
O15 Si2 O12 109.5(3) . 5_656 ?
O16 Si2 O12 109.1(3) . 5_656 ?
O11 Si2 Cs4 63.3(2) 6_556 5_656 ?
O15 Si2 Cs4 86.3(2) . 5_656 ?
O16 Si2 Cs4 168.9(2) . 5_656 ?
O12 Si2 Cs4 67.0(2) 5_656 5_656 ?
O11 Si2 Cs1 160.0(2) 6_556 . ?
O15 Si2 Cs1 49.2(2) . . ?
O16 Si2 Cs1 70.34(19) . . ?
O12 Si2 Cs1 88.68(18) 5_656 . ?
Cs4 Si2 Cs1 118.99(6) 5_656 . ?
O11 Si2 Cs2 99.8(2) 6_556 . ?
O15 Si2 Cs2 64.0(2) . . ?
O16 Si2 Cs2 50.81(19) . . ?
O12 Si2 Cs2 149.89(19) 5_656 . ?
Cs4 Si2 Cs2 137.03(6) 5_656 . ?
Cs1 Si2 Cs2 64.46(3) . . ?
O11 Si2 Cs3 47.15(19) 6_556 . ?
O15 Si2 Cs3 71.2(2) . . ?
O16 Si2 Cs3 104.0(2) . . ?
O12 Si2 Cs3 145.1(2) 5_656 . ?
Cs4 Si2 Cs3 78.44(4) 5_656 . ?
Cs1 Si2 Cs3 112.88(5) . . ?
Cs2 Si2 Cs3 63.45(3) . . ?
O11 Si2 Cs2 85.5(2) 6_556 6_556 ?
O15 Si2 Cs2 150.5(2) . 6_556 ?
O16 Si2 Cs2 87.4(2) . 6_556 ?
O12 Si2 Cs2 41.2(2) 5_656 6_556 ?
Cs4 Si2 Cs2 83.18(4) 5_656 6_556 ?
Cs1 Si2 Cs2 114.37(5) . 6_556 ?
Cs2 Si2 Cs2 137.30(6) . 6_556 ?
Cs3 Si2 Cs2 132.50(5) . 6_556 ?
O9 Si3 O6 113.1(3) . . ?
O9 Si3 O10 110.9(3) . . ?
O6 Si3 O10 107.4(3) . . ?
O9 Si3 O13 107.9(3) . 8_765 ?
O6 Si3 O13 109.3(3) . 8_765 ?
O10 Si3 O13 108.2(3) . 8_765 ?
O9 Si3 Cs2 56.2(2) . . ?
O6 Si3 Cs2 97.1(2) . . ?
O10 Si3 Cs2 155.5(2) . . ?
O13 Si3 Cs2 63.2(2) 8_765 . ?
O9 Si3 Cs4 98.1(2) . . ?
O6 Si3 Cs4 52.9(2) . . ?
O10 Si3 Cs4 66.3(2) . . ?
O13 Si3 Cs4 153.30(19) 8_765 . ?
Cs2 Si3 Cs4 131.98(6) . . ?
O9 Si3 Cs3 37.39(19) . . ?
O6 Si3 Cs3 75.8(2) . . ?
O10 Si3 Cs3 121.6(2) . . ?
O13 Si3 Cs3 126.1(2) 8_765 . ?
Cs2 Si3 Cs3 62.85(3) . . ?
Cs4 Si3 Cs3 72.89(4) . . ?
O4 Si4 O8 114.2(3) . 5_656 ?
O4 Si4 O16 108.3(3) . 3_645 ?
O8 Si4 O16 106.1(3) 5_656 3_645 ?
O4 Si4 O13 108.9(3) . . ?
O8 Si4 O13 109.5(3) 5_656 . ?
O16 Si4 O13 109.8(3) 3_645 . ?
O4 Si4 Cs4 61.0(2) . . ?
O8 Si4 Cs4 86.1(2) 5_656 . ?
O16 Si4 Cs4 166.8(2) 3_645 . ?
O13 Si4 Cs4 69.6(2) . . ?
O4 Si4 Cs2 110.3(2) . 3_645 ?
O8 Si4 Cs2 58.8(2) 5_656 3_645 ?
O16 Si4 Cs2 50.7(2) 3_645 3_645 ?
O13 Si4 Cs2 140.2(2) . 3_645 ?
Cs4 Si4 Cs2 137.96(6) . 3_645 ?
O4 Si4 Cs3 48.1(2) . . ?
O8 Si4 Cs3 71.8(2) 5_656 . ?
O16 Si4 Cs3 100.5(2) 3_645 . ?
O13 Si4 Cs3 147.5(2) . . ?
Cs4 Si4 Cs3 78.27(4) . . ?
Cs2 Si4 Cs3 69.67(3) 3_645 . ?
U2 O1 Cs3 109.1(2) . . ?
U2 O1 Cs3 108.6(2) . 5_656 ?
Cs3 O1 Cs3 118.76(17) . 5_656 ?
U2 O1 Cs4 116.6(2) . 5_656 ?
Cs3 O1 Cs4 101.95(15) . 5_656 ?
Cs3 O1 Cs4 102.03(15) 5_656 5_656 ?
U1 O2 Cs3 109.3(2) . 6_656 ?
U1 O2 Cs1 155.1(3) . 8_755 ?
Cs3 O2 Cs1 79.05(12) 6_656 8_755 ?
U1 O2 Cs2 128.0(2) . 8_755 ?
Cs3 O2 Cs2 86.06(12) 6_656 8_755 ?
Cs1 O2 Cs2 74.95(10) 8_755 8_755 ?
U1 O3 Cs2 134.1(2) . . ?
U1 O3 Cs3 112.2(2) . . ?
Cs2 O3 Cs3 85.01(13) . . ?
U1 O3 Cs1 108.5(2) . 3_645 ?
Cs2 O3 Cs1 116.07(16) . 3_645 ?
Cs3 O3 Cs1 81.98(13) . 3_645 ?
Si4 O4 U1 146.0(3) . . ?
Si4 O4 Cs3 109.8(2) . . ?
U1 O4 Cs3 97.61(18) . . ?
Si4 O4 Cs4 93.4(3) . . ?
U1 O4 Cs4 101.94(18) . . ?
Cs3 O4 Cs4 98.86(15) . . ?
U2 O5 Cs1 112.7(2) . . ?
U2 O5 Cs4 144.0(3) . 8_765 ?
Cs1 O5 Cs4 94.95(14) . 8_765 ?
Si3 O6 U1 142.7(3) . . ?
Si3 O6 Cs4 104.3(3) . . ?
U1 O6 Cs4 100.58(18) . . ?
Si1 O7 U1 142.9(3) 6_656 . ?
Si1 O7 Cs1 110.2(2) 6_656 3_645 ?
U1 O7 Cs1 100.35(17) . 3_645 ?
Si1 O7 Cs4 102.9(2) 6_656 2_654 ?
U1 O7 Cs4 100.93(17) . 2_654 ?
Cs1 O7 Cs4 83.54(13) 3_645 2_654 ?
Si4 O8 U2 152.3(3) 5_656 . ?
Si4 O8 Cs2 96.9(2) 5_656 7_566 ?
U2 O8 Cs2 98.75(16) . 7_566 ?
Si3 O9 U2 132.8(3) . . ?
Si3 O9 Cs3 123.9(3) . . ?
U2 O9 Cs3 95.25(16) . . ?
Si3 O9 Cs2 98.5(2) . . ?
U2 O9 Cs2 112.06(18) . . ?
Cs3 O9 Cs2 83.93(13) . . ?
Si3 O10 Si1 137.6(3) . 5_656 ?
Si3 O10 Cs4 89.7(2) . . ?
Si1 O10 Cs4 91.3(2) 5_656 . ?
Si2 O11 U1 147.8(3) 6_656 . ?
Si2 O11 Cs3 110.8(2) 6_656 6_656 ?
U1 O11 Cs3 96.06(17) . 6_656 ?
Si2 O11 Cs4 91.0(2) 6_656 2_654 ?
U1 O11 Cs4 102.77(18) . 2_654 ?
Cs3 O11 Cs4 98.30(15) 6_656 2_654 ?
Si1 O12 Si2 136.5(3) 4_546 5_656 ?
Si1 O12 Cs2 94.2(2) 4_546 2_655 ?
Si2 O12 Cs2 118.6(3) 5_656 2_655 ?
Si1 O12 Cs4 112.0(3) 4_546 . ?
Si2 O12 Cs4 86.6(2) 5_656 . ?
Cs2 O12 Cs4 106.36(13) 2_655 . ?
Si3 O13 Si4 137.7(3) 8_755 . ?
Si3 O13 Cs2 90.8(2) 8_755 8_755 ?
Si4 O13 Cs2 119.3(3) . 8_755 ?
Si3 O13 Cs4 110.1(3) 8_755 . ?
Si4 O13 Cs4 84.3(2) . . ?
Cs2 O13 Cs4 115.82(14) 8_755 . ?
Si1 O14 U2 133.7(3) 5_656 . ?
Si1 O14 Cs2 97.7(2) 5_656 7_566 ?
U2 O14 Cs2 106.42(18) . 7_566 ?
Si1 O14 Cs3 123.1(3) 5_656 5_656 ?
U2 O14 Cs3 94.29(16) . 5_656 ?
Cs2 O14 Cs3 93.97(14) 7_566 5_656 ?
Si2 O15 U2 152.8(3) . . ?
Si2 O15 Cs1 107.3(2) . . ?
U2 O15 Cs1 98.91(17) . . ?
Si2 O15 Cs2 91.4(2) . . ?
U2 O15 Cs2 101.38(17) . . ?
Cs1 O15 Cs2 77.89(12) . . ?
Si2 O15 Cs3 85.0(2) . . ?
U2 O15 Cs3 77.50(14) . . ?
Cs1 O15 Cs3 145.18(17) . . ?
Cs2 O15 Cs3 69.16(10) . . ?
Si4 O16 Si2 148.4(4) 3_655 . ?
Si4 O16 Cs2 105.6(3) 3_655 . ?
Si2 O16 Cs2 105.1(2) . . ?
Si4 O16 Cs1 110.7(2) 3_655 . ?
Si2 O16 Cs1 84.7(2) . . ?
Cs2 O16 Cs1 74.71(11) . . ?
Cs1 OW1 Cs1 101.7(2) . 5_666 ?
Cs1 OW1 Cs4 89.6(2) . 8_765 ?
Cs1 OW1 Cs4 75.9(2) 5_666 8_765 ?

loop_
_geom_bond_atom_site_label_1
_geom_bond_atom_site_label_2
_geom_bond_distance
_geom_bond_site_symmetry_2
_geom_bond_publ_flag
Cs1 OW1 2.914(7) . ?
Cs1 O5 2.993(5) . ?
Cs1 O7 3.023(5) 3_655 ?
Cs1 O15 3.074(5) . ?
Cs1 O3 3.099(5) 3_655 ?
Cs1 O2 3.283(5) 8_765 ?
Cs1 OW1 3.296(9) 5_666 ?
Cs1 O16 3.667(5) . ?
Cs1 Si2 3.877(2) . ?
Cs1 Si1 3.889(2) 8_665 ?
Cs1 Cs3 4.0502(9) 3_655 ?
Cs1 U1 4.0659(6) 3_655 ?
Cs2 O3 3.065(5) . ?
Cs2 O14 3.076(5) 7_565 ?
Cs2 O16 3.123(5) . ?
Cs2 O9 3.139(5) . ?
Cs2 O12 3.149(5) 2_654 ?
Cs2 O13 3.337(5) 8_765 ?
Cs2 O8 3.348(5) 7_565 ?
Cs2 O15 3.496(5) . ?
Cs2 O2 3.519(5) 8_765 ?
Cs2 Si1 3.658(2) 3_655 ?
Cs2 Si3 3.737(2) . ?
Cs2 Si4 3.886(2) 3_655 ?
Cs3 O1 2.985(5) . ?
Cs3 O1 2.992(5) 5_656 ?
Cs3 O9 3.065(5) . ?
Cs3 O3 3.076(5) . ?
Cs3 O2 3.076(5) 6_556 ?
Cs3 O14 3.094(5) 5_656 ?
Cs3 O11 3.135(5) 6_556 ?
Cs3 O4 3.171(5) . ?
Cs3 O15 3.801(5) . ?
Cs3 U2 3.9627(6) 5_656 ?
Cs3 U2 3.9691(6) . ?
Cs3 Si2 3.999(2) . ?
Cs4 O4 3.255(6) . ?
Cs4 O1 3.284(5) 5_656 ?
Cs4 O11 3.306(6) 2_655 ?
Cs4 O6 3.314(6) . ?
Cs4 O5 3.322(5) 8_755 ?
Cs4 O7 3.394(6) 2_655 ?
Cs4 O12 3.412(5) . ?
Cs4 O13 3.499(5) . ?
Cs4 OW1 3.654(9) 8_755 ?
Cs4 O10 3.690(6) . ?
Cs4 Si2 3.701(2) 5_656 ?
Cs4 Si4 3.715(2) . ?
U1 O2 1.818(5) . ?
U1 O3 1.828(5) . ?
U1 O7 2.229(5) . ?
U1 O6 2.242(5) . ?
U1 O4 2.258(5) . ?
U1 O11 2.264(5) . ?
U1 Cs3 4.0564(6) 6_656 ?
U1 Cs1 4.0659(6) 3_645 ?
U1 Cs4 4.4003(7) 2_654 ?
U2 O1 1.815(5) . ?
U2 O5 1.833(5) . ?
U2 O15 2.230(5) . ?
U2 O8 2.233(5) . ?
U2 O14 2.255(5) . ?
U2 O9 2.258(5) . ?
U2 Cs3 3.9627(6) 5_656 ?
U2 Cs2 4.2979(7) 7_566 ?
U2 Cs4 4.4057(7) 5_656 ?
Si1 O14 1.607(5) 5_656 ?
Si1 O7 1.616(5) 6_556 ?
Si1 O10 1.638(6) 5_656 ?
Si1 O12 1.643(5) 4_446 ?
Si1 Cs2 3.658(2) 3_645 ?
Si1 Cs1 3.889(2) 8_655 ?
Si1 Cs4 4.071(2) 5_656 ?
Si1 Cs4 4.306(2) 4_446 ?
Si2 O11 1.607(5) 6_556 ?
Si2 O15 1.620(5) . ?
Si2 O16 1.643(6) . ?
Si2 O12 1.647(5) 5_656 ?
Si2 Cs4 3.701(2) 5_656 ?
Si2 Cs2 4.195(2) 6_556 ?
Si3 O9 1.615(5) . ?
Si3 O6 1.615(5) . ?
Si3 O10 1.633(6) . ?
Si3 O13 1.636(5) 8_765 ?
Si4 O4 1.606(6) . ?
Si4 O8 1.612(5) 5_656 ?
Si4 O16 1.621(6) 3_645 ?
Si4 O13 1.645(5) . ?
Si4 Cs2 3.886(2) 3_645 ?
O1 Cs3 2.992(5) 5_656 ?
O1 Cs4 3.284(5) 5_656 ?
O2 Cs3 3.076(5) 6_656 ?
O2 Cs1 3.283(5) 8_755 ?
O2 Cs2 3.519(5) 8_755 ?
O3 Cs1 3.099(5) 3_645 ?
O5 Cs4 3.322(5) 8_765 ?
O7 Si1 1.616(5) 6_656 ?
O7 Cs1 3.023(5) 3_645 ?
O7 Cs4 3.394(6) 2_654 ?
O8 Si4 1.612(5) 5_656 ?
O8 Cs2 3.348(5) 7_566 ?
O10 Si1 1.638(6) 5_656 ?
O11 Si2 1.607(5) 6_656 ?
O11 Cs3 3.135(5) 6_656 ?
O11 Cs4 3.306(6) 2_654 ?
O12 Si1 1.643(5) 4_546 ?
O12 Si2 1.647(5) 5_656 ?
O12 Cs2 3.149(5) 2_655 ?
O13 Si3 1.636(5) 8_755 ?
O13 Cs2 3.337(5) 8_755 ?
O14 Si1 1.607(5) 5_656 ?
O14 Cs2 3.076(5) 7_566 ?
O14 Cs3 3.094(5) 5_656 ?
O16 Si4 1.621(6) 3_655 ?
OW1 Cs1 3.296(9) 5_666 ?
OW1 Cs4 3.654(9) 8_765 ?
